data_1567787
loop_
_publ_author_name
'Tian, Peilin'
'Ye, Wenkang'
'Zhang, Xiayan'
'Tong, Yi'
'Qian, Pei-Yuan'
'Tong, Rongbiao'

_publ_section_title
;
 Ten-step asymmetric total syntheses of potent antibiotics anthracimycin
 and anthracimycin B.
;
_journal_issue 43
_journal_name_full 'Chemical science'
_journal_page_first 12776
_journal_page_last 12781
_journal_paper_doi 10.1039/d2sc05049h
_journal_volume 13
_journal_year 2022
_chemical_absolute_configuration rm
_chemical_formula_moiety 'C25 H32 O4'
_chemical_formula_sum 'C25 H32 O4'
_chemical_formula_weight 396.50
_space_group_crystal_system orthorhombic
_space_group_IT_number 19
_space_group_name_Hall 'P 2ac 2ab'
_space_group_name_H-M_alt 'P 21 21 21'
_atom_sites_solution_hydrogens mixed
_atom_sites_solution_primary iterative
_audit_creation_date 2022-06-25
_audit_creation_method
;
Olex2 1.5
(compiled 2022.04.07 svn.rca3783a0 for OlexSys, GUI svn.r6498)
;
_audit_update_record
;
2022-08-04 deposited with the CCDC.	2022-10-14 downloaded from the CCDC.
;
_cell_angle_alpha 90
_cell_angle_beta 90
_cell_angle_gamma 90
_cell_formula_units_Z 4
_cell_length_a 5.5419(2)
_cell_length_b 15.3789(5)
_cell_length_c 25.7913(8)
_cell_measurement_reflns_used 4474
_cell_measurement_temperature 100.0
_cell_measurement_theta_max 75.5580
_cell_measurement_theta_min 4.4300
_cell_volume 2198.15(13)
_computing_cell_refinement 'CrysAlisPro 1.171.41.123a (Rigaku OD, 2022)'
_computing_data_collection 'CrysAlisPro 1.171.41.123a (Rigaku OD, 2022)'
_computing_data_reduction 'CrysAlisPro 1.171.41.123a (Rigaku OD, 2022)'
_computing_molecular_graphics 'Olex2 1.5 (Dolomanov et al., 2009)'
_computing_publication_material 'Olex2 1.5 (Dolomanov et al., 2009)'
_computing_structure_refinement 'SHELXL 2014/7 (Sheldrick, 2015)'
_computing_structure_solution 'olex2.solve 1.5 (Bourhis et al., 2015)'
_diffrn_ambient_temperature 100.0
_diffrn_detector 'Hybrid Pixel Array Detector'
_diffrn_detector_area_resol_mean 10.0000
_diffrn_detector_type HyPix
_diffrn_measured_fraction_theta_full 0.942
_diffrn_measured_fraction_theta_max 0.870
_diffrn_measurement_details
;
List of Runs (angles in degrees, time in seconds):

  # Type    Start    End  Width  t~exp~   \w     \q     \k     \f   Frames
#--------------------------------------------------------------------------
  1  \w    127.00 132.00   0.50    1.00    --  107.15  70.00   0.00   10
  2  \w    127.00 132.00   0.50    1.00    --  107.15  70.00  90.00   10
  3  \w     77.00  82.00   0.50    1.00    --  107.15 -70.00  90.00   10
  4  \w     28.00  33.00   0.50    0.25    --   46.28 -70.00  90.00   10
  5  \w    -24.00 -19.00   0.50    0.25    --  -46.28  70.00  90.00   10
  6  \w     24.00  29.00   0.50    0.25    --  -46.28  30.00   0.00   10
  7  \w   -108.00 -73.00   0.50    0.25    --  -45.77-159.00 -88.00   70
  8  \w   -125.00 -84.00   0.50    1.00    --  -97.00 -25.00 -87.00   82
  9  \w    -88.00 -36.00   0.50    1.00    --  -97.00 101.00-107.00  104
 10  \w     54.00 123.00   0.50    1.00    --  105.42-159.00 -88.00  138
 11  \w    -29.00   8.00   0.50    0.25    --   45.77 -19.00 150.00   74
 12  \w     -8.00  30.00   0.50    0.25    --   45.77 -37.00-180.00   76
 13  \w     -8.00  24.00   0.50    0.25    --   45.77 -19.00-150.00   64
 14  \w    -54.00 -27.00   0.50    1.00    --  -97.00  57.00-180.00   54
 15  \w    -69.00 -25.00   0.50    1.00    --  -97.00  57.00  30.00   88
 16  \w    -69.00 -26.00   0.50    1.00    --  -97.00  57.00 -90.00   86
 17  \w    -62.00 -26.00   0.50    1.00    --  -97.00  57.00  60.00   72
 18  \w     33.00  63.00   0.50    1.00    --  105.42 -57.00-150.00   60
 19  \w     34.00  62.00   0.50    1.00    --  105.42 -57.00 -60.00   56
 20  \w   -112.00 -87.00   0.50    0.25    --  -45.77-159.00 -88.00   50
 21  \w   -112.00 -87.00   0.50    0.25    --  -45.77-159.00 -88.00   50
;
_diffrn_measurement_device 'four-circle diffractometer'
_diffrn_measurement_device_type 'ROD, Synergy Custom system, HyPix'
_diffrn_measurement_method '\w scans'
_diffrn_orient_matrix_type 'CrysAlisPro convention (1999,Acta A55,543-557)'
_diffrn_orient_matrix_UB_11 -0.0726170000
_diffrn_orient_matrix_UB_12 0.0336978000
_diffrn_orient_matrix_UB_13 -0.0540343000
_diffrn_orient_matrix_UB_21 0.2655149000
_diffrn_orient_matrix_UB_22 -0.0047767000
_diffrn_orient_matrix_UB_23 -0.0175766000
_diffrn_orient_matrix_UB_31 -0.0394282000
_diffrn_orient_matrix_UB_32 -0.0941778000
_diffrn_orient_matrix_UB_33 -0.0184227000
_diffrn_radiation_monochromator mirror
_diffrn_radiation_probe x-ray
_diffrn_radiation_type 'Cu K\a'
_diffrn_radiation_wavelength 1.54184
_diffrn_reflns_av_R_equivalents 0.0906
_diffrn_reflns_av_unetI/netI 0.0855
_diffrn_reflns_Laue_measured_fraction_full 0.942
_diffrn_reflns_Laue_measured_fraction_max 0.870
_diffrn_reflns_limit_h_max 6
_diffrn_reflns_limit_h_min -6
_diffrn_reflns_limit_k_max 9
_diffrn_reflns_limit_k_min -18
_diffrn_reflns_limit_l_max 31
_diffrn_reflns_limit_l_min -31
_diffrn_reflns_number 7767
_diffrn_reflns_point_group_measured_fraction_full 0.889
_diffrn_reflns_point_group_measured_fraction_max 0.803
_diffrn_reflns_theta_full 67.684
_diffrn_reflns_theta_max 77.588
_diffrn_reflns_theta_min 4.475
_diffrn_source 'Rotating-anode X-ray tube'
_diffrn_source_type 'Rigaku (Cu) X-ray Source'
_exptl_absorpt_coefficient_mu 0.634
_exptl_absorpt_correction_T_max 1.00000
_exptl_absorpt_correction_T_min 0.68149
_exptl_absorpt_correction_type multi-scan
_exptl_absorpt_process_details
;
CrysAlisPro 1.171.41.123a (Rigaku Oxford Diffraction, 2022)
Empirical absorption correction using spherical harmonics,
implemented in SCALE3 ABSPACK scaling algorithm.
;
_exptl_crystal_colour 'clear light colourless'
_exptl_crystal_colour_lustre clear
_exptl_crystal_colour_modifier light
_exptl_crystal_colour_primary colourless
_exptl_crystal_density_diffrn 1.198
_exptl_crystal_description plate
_exptl_crystal_F_000 856
_exptl_crystal_size_max 0.12
_exptl_crystal_size_mid 0.1
_exptl_crystal_size_min 0.05
_refine_diff_density_max 0.423
_refine_diff_density_min -0.375
_refine_diff_density_rms 0.081
_refine_ls_abs_structure_details
;
 Flack x determined using 1062 quotients [(I+)-(I-)]/[(I+)+(I-)]
 (Parsons, Flack and Wagner, Acta Cryst. B69 (2013) 249-259).
;
_refine_ls_abs_structure_Flack -0.1(3)
_refine_ls_extinction_method none
_refine_ls_goodness_of_fit_ref 1.063
_refine_ls_hydrogen_treatment mixed
_refine_ls_matrix_type full
_refine_ls_number_parameters 270
_refine_ls_number_reflns 3739
_refine_ls_number_restraints 0
_refine_ls_restrained_S_all 1.063
_refine_ls_R_factor_all 0.0797
_refine_ls_R_factor_gt 0.0709
_refine_ls_shift/su_max 0.000
_refine_ls_shift/su_mean 0.000
_refine_ls_structure_factor_coef Fsqd
_refine_ls_weighting_details 'w=1/[\s^2^(Fo^2^)+(0.1263P)^2^+0.6553P] where P=(Fo^2^+2Fc^2^)/3'
_refine_ls_weighting_scheme calc
_refine_ls_wR_factor_gt 0.1844
_refine_ls_wR_factor_ref 0.1917
_reflns_Friedel_coverage 0.588
_reflns_Friedel_fraction_full 0.815
_reflns_Friedel_fraction_max 0.709
_reflns_number_gt 3319
_reflns_number_total 3739
_reflns_threshold_expression 'I > 2\s(I)'
_cod_data_source_file d2sc05049h2.cif
_cod_data_source_block a
_cod_depositor_comments 'Adding full bibliography for 1567786--1567787.cif.'
_cod_database_code 1567787
_shelx_shelxl_version_number 2014/7
_chemical_oxdiff_formula C25H32O4
_shelx_space_group_comment
;
The symmetry employed for this shelxl refinement is uniquely defined
by the following loop, which should always be used as a source of
symmetry information in preference to the above space-group names.
They are only intended as comments.
;
_shelx_estimated_absorpt_t_max 0.969
_shelx_estimated_absorpt_t_min 0.928
_olex2_refinement_description
;
1. Fixed Uiso
 At 1.2 times of:
  All C(H) groups, All C(H,H) groups
 At 1.5 times of:
  All C(H,H,H) groups
2.a Ternary CH refined with riding coordinates:
 C00A(H00A), C00B(H00B), C00D(H00D), C00E(H00E), C00F(H00F), C00I(H00I),
 C00N(H00P)
2.b Secondary CH2 refined with riding coordinates:
 C00K(H00J,H00K), C00O(H00Q,H00R)
2.c Aromatic/amide H refined with riding coordinates:
 C006(H006), C009(H009), C00C(H00C), C00G(H00G), C00H(H00H), C00L(H00L),
 C00P(H00S), C00R(H00W)
2.d Idealised Me refined as rotating group:
 C00M(H00M,H00N,H00O), C00Q(H00T,H00U,H00V), C00S(H00X,H00Y,H), C00T(H00Z,HA,HB)
;
_olex2_submission_special_instructions 'No special instructions were received'
_oxdiff_exptl_absorpt_empirical_details
;
Empirical correction (ABSPACK) includes:
- Absorption correction using spherical harmonics
- Frame scaling
;
_oxdiff_exptl_absorpt_empirical_full_max 4.120
_oxdiff_exptl_absorpt_empirical_full_min 0.225

loop_
_space_group_symop_operation_xyz
'x, y, z'
'-x+1/2, -y, z+1/2'
'-x, y+1/2, -z+1/2'
'x+1/2, -y+1/2, -z'

loop_
_atom_site_label
_atom_site_type_symbol
_atom_site_fract_x
_atom_site_fract_y
_atom_site_fract_z
_atom_site_U_iso_or_equiv
_atom_site_adp_type
_atom_site_occupancy
_atom_site_site_symmetry_order
_atom_site_calc_flag
_atom_site_refinement_flags_posn
_atom_site_refinement_flags_adp
_atom_site_refinement_flags_occupancy
_atom_site_disorder_assembly
_atom_site_disorder_group
O001 O 0.2806(5) 0.4402(2) 0.67932(12) 0.0306(7) Uani 1 1 d . . . . .
O002 O 0.9211(6) 0.31758(18) 0.77940(12) 0.0295(7) Uani 1 1 d . . . . .
O003 O 0.3771(6) 0.4351(2) 0.77442(12) 0.0322(7) Uani 1 1 d . . . . .
O004 O 0.8558(8) 0.3318(2) 0.86451(14) 0.0497(10) Uani 1 1 d . . . . .
C005 C 0.5065(7) 0.4573(3) 0.67074(17) 0.0254(9) Uani 1 1 d . . . . .
C006 C 0.6712(7) 0.4651(2) 0.71180(16) 0.0240(8) Uani 1 1 d . . . . .
H006 H 0.8343 0.4800 0.7048 0.029 Uiso 1 1 calc R U . . .
C007 C 0.5973(8) 0.4510(2) 0.76307(16) 0.0258(8) Uani 1 1 d . . . . .
C008 C 0.8512(8) 0.3605(3) 0.82170(17) 0.0282(9) Uani 1 1 d . . . . .
C009 C 0.8422(8) 0.2185(3) 0.6944(2) 0.0344(10) Uani 1 1 d . . . . .
H009 H 0.7727 0.2744 0.6991 0.041 Uiso 1 1 calc R U . . .
C00A C 0.6885(8) 0.3756(3) 0.59632(16) 0.0280(9) Uani 1 1 d . . . . .
H00A H 0.8456 0.3663 0.6146 0.034 Uiso 1 1 calc R U . . .
C00B C 0.5320(8) 0.2937(3) 0.60804(19) 0.0322(10) Uani 1 1 d . . . . .
H00B H 0.4717 0.2993 0.6444 0.039 Uiso 1 1 calc R U . . .
C00C C 0.6765(9) 0.4460(3) 0.50847(17) 0.0352(10) Uani 1 1 d . . . . .
H00C H 0.7234 0.4437 0.4731 0.042 Uiso 1 1 calc R U . . .
C00D C 1.0007(9) 0.2277(3) 0.7854(2) 0.0350(11) Uani 1 1 d . . . . .
H00D H 0.9006 0.1984 0.8125 0.042 Uiso 1 1 calc R U . . .
C00E C 0.7772(8) 0.4535(3) 0.80749(16) 0.0269(9) Uani 1 1 d . . . . .
H00E H 0.9244 0.4852 0.7954 0.032 Uiso 1 1 calc R U . . .
C00F C 0.4071(8) 0.5061(3) 0.57813(17) 0.0281(9) Uani 1 1 d . . . . .
H00F H 0.2713 0.4641 0.5731 0.034 Uiso 1 1 calc R U . . .
C00G C 0.1624(8) 0.6385(3) 0.55621(19) 0.0331(10) Uani 1 1 d . . . . .
H00G H 0.0580 0.6844 0.5665 0.040 Uiso 1 1 calc R U . . .
C00H C 0.9592(9) 0.1845(3) 0.7342(2) 0.0386(11) Uani 1 1 d . . . . .
H00H H 1.0227 0.1276 0.7299 0.046 Uiso 1 1 calc R U . . .
C00I C 0.5909(8) 0.4651(3) 0.61543(16) 0.0267(9) Uani 1 1 d . . . . .
H00I H 0.7328 0.5052 0.6161 0.032 Uiso 1 1 calc R U . . .
C00J C 0.1751(9) 0.6195(3) 0.50605(19) 0.0349(10) Uani 1 1 d . . . . .
C00K C 0.3018(9) 0.5924(3) 0.59748(18) 0.0319(10) Uani 1 1 d . . . . .
H00J H 0.1945 0.5809 0.6274 0.038 Uiso 1 1 calc R U . . .
H00K H 0.4348 0.6303 0.6095 0.038 Uiso 1 1 calc R U . . .
C00L C 0.6831(9) 0.2112(3) 0.6053(2) 0.0375(11) Uani 1 1 d . . . . .
H00L H 0.6861 0.1812 0.5731 0.045 Uiso 1 1 calc R U . . .
C00M C 0.6765(10) 0.5011(3) 0.85429(18) 0.0364(11) Uani 1 1 d . . . . .
H00M H 0.6352 0.5609 0.8445 0.055 Uiso 1 1 calc R U . . .
H00N H 0.7979 0.5021 0.8819 0.055 Uiso 1 1 calc R U . . .
H00O H 0.5315 0.4712 0.8667 0.055 Uiso 1 1 calc R U . . .
C00N C 0.5278(8) 0.5215(3) 0.52572(18) 0.0323(10) Uani 1 1 d . . . . .
H00P H 0.6406 0.5717 0.5303 0.039 Uiso 1 1 calc R U . . .
C00O C 0.3402(9) 0.5493(3) 0.48581(18) 0.0345(10) Uani 1 1 d . . . . .
H00Q H 0.4236 0.5708 0.4544 0.041 Uiso 1 1 calc R U . . .
H00R H 0.2424 0.4981 0.4758 0.041 Uiso 1 1 calc R U . . .
C00P C 0.7476(8) 0.3819(3) 0.53927(17) 0.0351(10) Uani 1 1 d . . . . .
H00S H 0.8423 0.3369 0.5244 0.042 Uiso 1 1 calc R U . . .
C00Q C 0.3129(9) 0.2840(3) 0.5731(3) 0.0466(13) Uani 1 1 d . . . . .
H00T H 0.1979 0.3309 0.5804 0.070 Uiso 1 1 calc R U . . .
H00U H 0.2359 0.2277 0.5796 0.070 Uiso 1 1 calc R U . . .
H00V H 0.3636 0.2873 0.5367 0.070 Uiso 1 1 calc R U . . .
C00R C 0.8109(9) 0.1773(3) 0.6439(2) 0.0372(11) Uani 1 1 d . . . . .
H00W H 0.8869 0.1228 0.6382 0.045 Uiso 1 1 calc R U . . .
C00S C 1.2644(11) 0.2259(3) 0.8016(2) 0.0467(13) Uani 1 1 d . . . . .
H00X H 1.3612 0.2578 0.7761 0.070 Uiso 1 1 calc R U . . .
H00Y H 1.3202 0.1655 0.8033 0.070 Uiso 1 1 calc R U . . .
H H 1.2819 0.2532 0.8357 0.070 Uiso 1 1 calc R U . . .
C00T C 0.0320(11) 0.6678(3) 0.4659(2) 0.0455(13) Uani 1 1 d . . . . .
H00Z H -0.0740 0.7100 0.4830 0.068 Uiso 1 1 calc R U . . .
HA H -0.0658 0.6265 0.4460 0.068 Uiso 1 1 calc R U . . .
HB H 0.1423 0.6985 0.4425 0.068 Uiso 1 1 calc R U . . .
H001 H 0.295(16) 0.428(5) 0.725(4) 0.09(3) Uiso 1 1 d . . . . .

loop_
_atom_site_aniso_label
_atom_site_aniso_U_11
_atom_site_aniso_U_22
_atom_site_aniso_U_33
_atom_site_aniso_U_23
_atom_site_aniso_U_13
_atom_site_aniso_U_12
O001 0.0223(13) 0.0388(16) 0.0308(15) 0.0010(13) -0.0030(13) -0.0008(12)
O002 0.0412(16) 0.0191(13) 0.0283(15) 0.0036(12) 0.0010(14) 0.0046(12)
O003 0.0291(16) 0.0376(16) 0.0300(16) 0.0009(13) 0.0053(13) -0.0005(12)
O004 0.078(3) 0.0407(19) 0.0305(18) 0.0120(15) 0.0106(19) 0.0168(18)
C005 0.0262(18) 0.0212(18) 0.029(2) -0.0013(17) -0.0022(17) 0.0026(15)
C006 0.0246(18) 0.0227(17) 0.025(2) 0.0019(16) -0.0038(17) 0.0025(15)
C007 0.0282(19) 0.0198(17) 0.029(2) -0.0029(16) -0.0036(18) 0.0027(15)
C008 0.035(2) 0.0245(19) 0.025(2) 0.0028(17) 0.0024(19) 0.0047(16)
C009 0.039(2) 0.0217(19) 0.043(3) -0.0016(19) 0.000(2) 0.0041(17)
C00A 0.029(2) 0.029(2) 0.026(2) -0.0053(17) -0.0025(18) 0.0056(17)
C00B 0.037(2) 0.030(2) 0.030(2) -0.0064(18) 0.004(2) 0.0018(17)
C00C 0.037(2) 0.048(3) 0.0207(19) 0.000(2) 0.0002(19) 0.005(2)
C00D 0.048(3) 0.0177(19) 0.040(3) 0.0074(18) -0.002(2) 0.0100(18)
C00E 0.032(2) 0.0221(18) 0.027(2) 0.0038(16) -0.0032(18) 0.0030(16)
C00F 0.031(2) 0.0257(19) 0.028(2) -0.0033(17) -0.0050(18) 0.0036(16)
C00G 0.033(2) 0.026(2) 0.041(3) -0.0003(19) -0.004(2) 0.0032(16)
C00H 0.046(3) 0.024(2) 0.045(3) -0.0017(19) -0.001(2) 0.0040(18)
C00I 0.0259(18) 0.030(2) 0.024(2) -0.0036(17) -0.0032(18) 0.0002(16)
C00J 0.037(2) 0.026(2) 0.042(3) -0.0003(19) -0.011(2) -0.0049(17)
C00K 0.036(2) 0.027(2) 0.032(2) -0.0042(17) -0.003(2) 0.0000(17)
C00L 0.046(3) 0.029(2) 0.038(2) -0.0110(19) 0.002(2) 0.007(2)
C00M 0.047(3) 0.035(2) 0.028(2) -0.0058(19) -0.006(2) 0.008(2)
C00N 0.033(2) 0.035(2) 0.028(2) 0.0009(18) -0.002(2) -0.0016(17)
C00O 0.041(2) 0.038(2) 0.025(2) 0.0014(19) -0.007(2) 0.0030(19)
C00P 0.032(2) 0.048(3) 0.026(2) -0.007(2) -0.0029(19) 0.012(2)
C00Q 0.036(2) 0.038(2) 0.067(4) -0.008(3) -0.012(3) -0.002(2)
C00R 0.045(3) 0.0245(19) 0.043(3) -0.0034(19) -0.001(2) 0.0046(19)
C00S 0.062(3) 0.029(2) 0.049(3) -0.004(2) -0.016(3) 0.012(2)
C00T 0.059(3) 0.039(3) 0.039(3) 0.001(2) -0.009(3) 0.010(2)

loop_
_atom_type_symbol
_atom_type_description
_atom_type_scat_dispersion_real
_atom_type_scat_dispersion_imag
_atom_type_scat_source
C C 0.0181 0.0091 'International Tables Vol C Tables 4.2.6.8 and 6.1.1.4'
H H 0.0000 0.0000 'International Tables Vol C Tables 4.2.6.8 and 6.1.1.4'
O O 0.0492 0.0322 'International Tables Vol C Tables 4.2.6.8 and 6.1.1.4'

loop_
_geom_angle_atom_site_label_1
_geom_angle_atom_site_label_2
_geom_angle_atom_site_label_3
_geom_angle
_geom_angle_site_symmetry_1
_geom_angle_site_symmetry_3
_geom_angle_publ_flag
C005 O001 H001 98(4) . . ?
C008 O002 C00D 118.0(3) . . ?
C007 O003 H001 97(4) . . ?
O001 C005 C006 121.0(4) . . ?
O001 C005 C00I 118.5(4) . . ?
C006 C005 C00I 120.4(4) . . ?
C005 C006 H006 119.7 . . ?
C007 C006 C005 120.6(4) . . ?
C007 C006 H006 119.7 . . ?
O003 C007 C006 121.6(4) . . ?
O003 C007 C00E 117.3(4) . . ?
C006 C007 C00E 121.1(4) . . ?
O002 C008 C00E 110.1(3) . . ?
O004 C008 O002 124.7(4) . . ?
O004 C008 C00E 125.1(4) . . ?
C00H C009 H009 117.2 . . ?
C00H C009 C00R 125.5(4) . . ?
C00R C009 H009 117.2 . . ?
C00B C00A H00A 106.2 . . ?
C00B C00A C00I 117.3(4) . . ?
C00I C00A H00A 106.2 . . ?
C00P C00A H00A 106.2 . . ?
C00P C00A C00B 111.2(4) . . ?
C00P C00A C00I 109.0(4) . . ?
C00A C00B H00B 107.4 . . ?
C00L C00B C00A 111.0(4) . . ?
C00L C00B H00B 107.4 . . ?
C00Q C00B C00A 114.1(4) . . ?
C00Q C00B H00B 107.4 . . ?
C00Q C00B C00L 109.3(4) . . ?
C00N C00C H00C 117.8 . . ?
C00P C00C H00C 117.8 . . ?
C00P C00C C00N 124.3(4) . . ?
O002 C00D H00D 109.5 . . ?
O002 C00D C00H 106.3(4) . . ?
O002 C00D C00S 109.7(4) . . ?
C00H C00D H00D 109.5 . . ?
C00H C00D C00S 112.4(4) . . ?
C00S C00D H00D 109.5 . . ?
C007 C00E C008 109.5(3) . . ?
C007 C00E H00E 108.2 . . ?
C008 C00E H00E 108.2 . . ?
C00M C00E C007 111.7(4) . . ?
C00M C00E C008 111.0(4) . . ?
C00M C00E H00E 108.2 . . ?
C00I C00F H00F 108.3 . . ?
C00K C00F H00F 108.3 . . ?
C00K C00F C00I 113.8(4) . . ?
C00N C00F H00F 108.3 . . ?
C00N C00F C00I 109.1(4) . . ?
C00N C00F C00K 108.7(4) . . ?
C00J C00G H00G 117.9 . . ?
C00J C00G C00K 124.2(4) . . ?
C00K C00G H00G 117.9 . . ?
C009 C00H C00D 125.9(4) . . ?
C009 C00H H00H 117.0 . . ?
C00D C00H H00H 117.0 . . ?
C005 C00I C00A 109.7(3) . . ?
C005 C00I C00F 114.8(4) . . ?
C005 C00I H00I 106.1 . . ?
C00A C00I H00I 106.1 . . ?
C00F C00I C00A 113.3(3) . . ?
C00F C00I H00I 106.1 . . ?
C00G C00J C00O 121.8(4) . . ?
C00G C00J C00T 122.3(5) . . ?
C00T C00J C00O 115.9(4) . . ?
C00F C00K H00J 109.2 . . ?
C00F C00K H00K 109.2 . . ?
C00G C00K C00F 112.1(4) . . ?
C00G C00K H00J 109.2 . . ?
C00G C00K H00K 109.2 . . ?
H00J C00K H00K 107.9 . . ?
C00B C00L H00L 117.1 . . ?
C00R C00L C00B 125.9(4) . . ?
C00R C00L H00L 117.1 . . ?
C00E C00M H00M 109.5 . . ?
C00E C00M H00N 109.5 . . ?
C00E C00M H00O 109.5 . . ?
H00M C00M H00N 109.5 . . ?
H00M C00M H00O 109.5 . . ?
H00N C00M H00O 109.5 . . ?
C00C C00N C00F 112.7(4) . . ?
C00C C00N H00P 106.9 . . ?
C00C C00N C00O 113.2(4) . . ?
C00F C00N H00P 106.9 . . ?
C00O C00N C00F 110.0(4) . . ?
C00O C00N H00P 106.9 . . ?
C00J C00O C00N 112.4(4) . . ?
C00J C00O H00Q 109.1 . . ?
C00J C00O H00R 109.1 . . ?
C00N C00O H00Q 109.1 . . ?
C00N C00O H00R 109.1 . . ?
H00Q C00O H00R 107.9 . . ?
C00A C00P H00S 117.7 . . ?
C00C C00P C00A 124.6(4) . . ?
C00C C00P H00S 117.7 . . ?
C00B C00Q H00T 109.5 . . ?
C00B C00Q H00U 109.5 . . ?
C00B C00Q H00V 109.5 . . ?
H00T C00Q H00U 109.5 . . ?
H00T C00Q H00V 109.5 . . ?
H00U C00Q H00V 109.5 . . ?
C009 C00R H00W 117.9 . . ?
C00L C00R C009 124.2(4) . . ?
C00L C00R H00W 117.9 . . ?
C00D C00S H00X 109.5 . . ?
C00D C00S H00Y 109.5 . . ?
C00D C00S H 109.5 . . ?
H00X C00S H00Y 109.5 . . ?
H00X C00S H 109.5 . . ?
H00Y C00S H 109.5 . . ?
C00J C00T H00Z 109.5 . . ?
C00J C00T HA 109.5 . . ?
C00J C00T HB 109.5 . . ?
H00Z C00T HA 109.5 . . ?
H00Z C00T HB 109.5 . . ?
HA C00T HB 109.5 . . ?

loop_
_geom_bond_atom_site_label_1
_geom_bond_atom_site_label_2
_geom_bond_distance
_geom_bond_site_symmetry_2
_geom_bond_publ_flag
O001 C005 1.298(5) . ?
O001 H001 1.20(9) . ?
O002 C008 1.333(5) . ?
O002 C00D 1.460(5) . ?
O003 C007 1.279(5) . ?
O003 H001 1.35(9) . ?
O004 C008 1.190(6) . ?
C005 C006 1.403(6) . ?
C005 C00I 1.506(6) . ?
C006 H006 0.9500 . ?
C006 C007 1.401(6) . ?
C007 C00E 1.519(6) . ?
C008 C00E 1.532(5) . ?
C009 H009 0.9500 . ?
C009 C00H 1.322(7) . ?
C009 C00R 1.458(7) . ?
C00A H00A 1.0000 . ?
C00A C00B 1.558(6) . ?
C00A C00I 1.559(6) . ?
C00A C00P 1.511(6) . ?
C00B H00B 1.0000 . ?
C00B C00L 1.523(6) . ?
C00B C00Q 1.520(7) . ?
C00C H00C 0.9500 . ?
C00C C00N 1.493(6) . ?
C00C C00P 1.325(7) . ?
C00D H00D 1.0000 . ?
C00D C00H 1.495(7) . ?
C00D C00S 1.520(8) . ?
C00E H00E 1.0000 . ?
C00E C00M 1.519(6) . ?
C00F H00F 1.0000 . ?
C00F C00I 1.537(6) . ?
C00F C00K 1.533(6) . ?
C00F C00N 1.526(6) . ?
C00G H00G 0.9500 . ?
C00G C00J 1.328(7) . ?
C00G C00K 1.495(6) . ?
C00H H00H 0.9500 . ?
C00I H00I 1.0000 . ?
C00J C00O 1.509(7) . ?
C00J C00T 1.500(7) . ?
C00K H00J 0.9900 . ?
C00K H00K 0.9900 . ?
C00L H00L 0.9500 . ?
C00L C00R 1.328(7) . ?
C00M H00M 0.9800 . ?
C00M H00N 0.9800 . ?
C00M H00O 0.9800 . ?
C00N H00P 1.0000 . ?
C00N C00O 1.524(7) . ?
C00O H00Q 0.9900 . ?
C00O H00R 0.9900 . ?
C00P H00S 0.9500 . ?
C00Q H00T 0.9800 . ?
C00Q H00U 0.9800 . ?
C00Q H00V 0.9800 . ?
C00R H00W 0.9500 . ?
C00S H00X 0.9800 . ?
C00S H00Y 0.9800 . ?
C00S H 0.9800 . ?
C00T H00Z 0.9800 . ?
C00T HA 0.9800 . ?
C00T HB 0.9800 . ?

loop_
_geom_torsion_atom_site_label_1
_geom_torsion_atom_site_label_2
_geom_torsion_atom_site_label_3
_geom_torsion_atom_site_label_4
_geom_torsion
_geom_torsion_site_symmetry_1
_geom_torsion_site_symmetry_2
_geom_torsion_site_symmetry_3
_geom_torsion_site_symmetry_4
_geom_torsion_publ_flag
O001 C005 C006 C007 2.6(6) . . . . ?
O001 C005 C00I C00A -93.4(4) . . . . ?
O001 C005 C00I C00F 35.5(5) . . . . ?
O002 C008 C00E C007 51.3(5) . . . . ?
O002 C008 C00E C00M 175.1(4) . . . . ?
O002 C00D C00H C009 -8.7(7) . . . . ?
O003 C007 C00E C008 81.0(4) . . . . ?
O003 C007 C00E C00M -42.4(5) . . . . ?
O004 C008 C00E C007 -131.7(5) . . . . ?
O004 C008 C00E C00M -7.9(7) . . . . ?
C005 C006 C007 O003 -3.5(6) . . . . ?
C005 C006 C007 C00E 176.0(3) . . . . ?
C006 C005 C00I C00A 84.2(5) . . . . ?
C006 C005 C00I C00F -146.9(4) . . . . ?
C006 C007 C00E C008 -98.5(4) . . . . ?
C006 C007 C00E C00M 138.1(4) . . . . ?
C008 O002 C00D C00H 154.7(4) . . . . ?
C008 O002 C00D C00S -83.5(5) . . . . ?
C00A C00B C00L C00R 86.6(6) . . . . ?
C00B C00A C00I C005 46.5(5) . . . . ?
C00B C00A C00I C00F -83.2(5) . . . . ?
C00B C00A C00P C00C 116.8(5) . . . . ?
C00B C00L C00R C009 -5.2(8) . . . . ?
C00C C00N C00O C00J 174.1(4) . . . . ?
C00D O002 C008 O004 2.5(7) . . . . ?
C00D O002 C008 C00E 179.4(4) . . . . ?
C00F C00N C00O C00J 47.1(5) . . . . ?
C00G C00J C00O C00N -14.7(7) . . . . ?
C00H C009 C00R C00L 176.8(5) . . . . ?
C00I C005 C006 C007 -174.9(4) . . . . ?
C00I C00A C00B C00L -159.5(4) . . . . ?
C00I C00A C00B C00Q 76.4(5) . . . . ?
C00I C00A C00P C00C -14.1(7) . . . . ?
C00I C00F C00K C00G 168.9(4) . . . . ?
C00I C00F C00N C00C 44.1(5) . . . . ?
C00I C00F C00N C00O 171.5(4) . . . . ?
C00J C00G C00K C00F -15.4(7) . . . . ?
C00K C00F C00I C005 50.5(5) . . . . ?
C00K C00F C00I C00A 177.6(4) . . . . ?
C00K C00F C00N C00C 168.8(4) . . . . ?
C00K C00F C00N C00O -63.9(5) . . . . ?
C00K C00G C00J C00O -1.5(7) . . . . ?
C00K C00G C00J C00T -179.9(5) . . . . ?
C00N C00C C00P C00A 0.1(8) . . . . ?
C00N C00F C00I C005 172.2(4) . . . . ?
C00N C00F C00I C00A -60.7(5) . . . . ?
C00N C00F C00K C00G 47.0(5) . . . . ?
C00P C00A C00B C00L 74.0(5) . . . . ?
C00P C00A C00B C00Q -50.0(5) . . . . ?
C00P C00A C00I C005 174.0(3) . . . . ?
C00P C00A C00I C00F 44.3(5) . . . . ?
C00P C00C C00N C00F -15.8(7) . . . . ?
C00P C00C C00N C00O -141.5(5) . . . . ?
C00Q C00B C00L C00R -146.6(5) . . . . ?
C00R C009 C00H C00D 177.4(5) . . . . ?
C00S C00D C00H C009 -128.7(5) . . . . ?
C00T C00J C00O C00N 163.8(4) . . . . ?
